data_4337833
loop_
_publ_author_name
'Niehaus, Oliver'
'Rodewald, Ute Ch'
'Abdala, Paula M.'
'Touzani, Rachid St'
'Fokwa, Boniface P. T.'
'Janka, Oliver'

_publ_section_title
;
 Synthesis and Theoretical Investigations of the Solid Solution
 CeRu1-xNixAl (x = 0.1-0.95) Showing Cerium Valence Fluctuations.
;
_journal_issue 5
_journal_name_full 'Inorganic chemistry'
_journal_page_first 2471
_journal_page_last 2480
_journal_paper_doi 10.1021/ic402414f
_journal_volume 53
_journal_year 2014
_chemical_formula_sum 'Al Ce Ni0.8 Ru0.2'
_chemical_formula_weight 234.44
_chemical_name_systematic
; 
 ? 
;
_space_group_IT_number 62
_symmetry_cell_setting orthorhombic
_symmetry_space_group_name_Hall '-P 2ac 2n'
_symmetry_space_group_name_H-M 'P n m a'
_atom_sites_solution_primary direct
_atom_sites_solution_secondary difmap
_audit_creation_method SHELXL-97
_cell_angle_alpha 90.00
_cell_angle_beta 90.00
_cell_angle_gamma 90.00
_cell_formula_units_Z 8
_cell_length_a 6.9973(3)
_cell_length_b 4.1826(2)
_cell_length_c 15.6642(7)
_cell_measurement_temperature 293(2)
_cell_volume 458.44(4)
_computing_cell_refinement 'IPDS package'
_computing_data_collection 'IPDS package'
_computing_data_reduction 'IPDS package'
_computing_structure_refinement 'SHELXL-97 (Sheldrick, 1997)'
_computing_structure_solution 'SHELXS-97 (Sheldrick, 1990)'
_diffrn_ambient_temperature 293(2)
_diffrn_measured_fraction_theta_full 0.999
_diffrn_measured_fraction_theta_max 0.999
_diffrn_measurement_device_type 'STOE IPDS-II'
_diffrn_measurement_method 'oscillation mode'
_diffrn_radiation_monochromator graphite
_diffrn_radiation_source 'fine-focus sealed tube'
_diffrn_radiation_type MoK\a
_diffrn_radiation_wavelength 0.71073
_diffrn_reflns_av_R_equivalents 0.0491
_diffrn_reflns_av_sigmaI/netI 0.0231
_diffrn_reflns_limit_h_max 11
_diffrn_reflns_limit_h_min -11
_diffrn_reflns_limit_k_max 6
_diffrn_reflns_limit_k_min -6
_diffrn_reflns_limit_l_max 25
_diffrn_reflns_limit_l_min -24
_diffrn_reflns_number 15866
_diffrn_reflns_theta_full 34.85
_diffrn_reflns_theta_max 34.85
_diffrn_reflns_theta_min 2.60
_exptl_absorpt_coefficient_mu 27.414
_exptl_absorpt_correction_T_max 0.655
_exptl_absorpt_correction_T_min 0.308
_exptl_absorpt_correction_type numerical
_exptl_crystal_colour silver
_exptl_crystal_density_diffrn 6.793
_exptl_crystal_density_method 'not measured'
_exptl_crystal_description needle
_exptl_crystal_F_000 818
_exptl_crystal_size_max 0.400
_exptl_crystal_size_mid 0.020
_exptl_crystal_size_min 0.020
_refine_diff_density_max 0.919
_refine_diff_density_min -0.882
_refine_diff_density_rms 0.229
_refine_ls_extinction_coef 0.00205(6)
_refine_ls_extinction_expression Fc^*^=kFc[1+0.001xFc^2^\l^3^/sin(2\q)]^-1/4^
_refine_ls_extinction_method SHELXL
_refine_ls_goodness_of_fit_ref 0.887
_refine_ls_matrix_type full
_refine_ls_number_parameters 40
_refine_ls_number_reflns 1113
_refine_ls_number_restraints 0
_refine_ls_restrained_S_all 0.887
_refine_ls_R_factor_all 0.0210
_refine_ls_R_factor_gt 0.0126
_refine_ls_shift/su_max 0.001
_refine_ls_shift/su_mean 0.000
_refine_ls_structure_factor_coef Fsqd
_refine_ls_weighting_details 'calc w=1/[\s^2^(Fo^2^)+(0.0071P)^2^+0.0000P] where P=(Fo^2^+2Fc^2^)/3'
_refine_ls_weighting_scheme calc
_refine_ls_wR_factor_gt 0.0188
_refine_ls_wR_factor_ref 0.0194
_reflns_number_gt 923
_reflns_number_total 1113
_reflns_threshold_expression >2sigma(I)
_cod_data_source_file ic402414f_si_002.cif
_cod_data_source_block CeRu0.2Ni0.8Al
_cod_original_sg_symbol_H-M Pnma
_cod_original_formula_sum 'Al Ce Ni0.80 Ru0.20'
_cod_database_code 4337833

loop_
_symmetry_equiv_pos_as_xyz
'x, y, z'
'-x+1/2, -y, z+1/2'
'x+1/2, -y+1/2, -z+1/2'
'-x, y+1/2, -z'
'-x, -y, -z'
'x-1/2, y, -z-1/2'
'-x-1/2, y-1/2, z-1/2'
'x, -y-1/2, z'

loop_
_atom_site_label
_atom_site_type_symbol
_atom_site_fract_x
_atom_site_fract_y
_atom_site_fract_z
_atom_site_U_iso_or_equiv
_atom_site_adp_type
_atom_site_occupancy
_atom_site_symmetry_multiplicity
_atom_site_calc_flag
_atom_site_refinement_flags
Ce1 Ce 0.35353(2) 0.2500 0.060016(11) 0.01045(4) Uani 1 2 d S
Ce2 Ce 0.48115(2) 0.2500 0.278548(11) 0.00957(4) Uani 1 2 d S
Ni1 Ni 0.29024(5) 0.2500 0.42590(2) 0.01110(14) Uani 0.805(6) 2 d SP
Ru1 Ru 0.29024(5) 0.2500 0.42590(2) 0.01110(14) Uani 0.195(6) 2 d SP
Ni2 Ni 0.22947(5) 0.2500 0.68396(2) 0.01271(14) Uani 0.789(5) 2 d SP
Ru2 Ru 0.22947(5) 0.2500 0.68396(2) 0.01271(14) Uani 0.211(5) 2 d SP
Al1 Al 0.34192(12) 0.2500 0.85061(6) 0.00942(15) Uani 1 2 d S
Al2 Al 0.49070(11) 0.2500 0.56228(6) 0.00910(15) Uani 1 2 d S

loop_
_atom_site_aniso_label
_atom_site_aniso_U_11
_atom_site_aniso_U_22
_atom_site_aniso_U_33
_atom_site_aniso_U_23
_atom_site_aniso_U_13
_atom_site_aniso_U_12
Ce1 0.01016(7) 0.01057(7) 0.01064(7) 0.000 -0.00135(5) 0.000
Ce2 0.00914(7) 0.01003(6) 0.00952(7) 0.000 0.00039(5) 0.000
Ni1 0.01170(18) 0.00767(18) 0.0139(2) 0.000 -0.00306(11) 0.000
Ru1 0.01170(18) 0.00767(18) 0.0139(2) 0.000 -0.00306(11) 0.000
Ni2 0.01272(19) 0.01298(19) 0.0124(2) 0.000 0.00171(12) 0.000
Ru2 0.01272(19) 0.01298(19) 0.0124(2) 0.000 0.00171(12) 0.000
Al1 0.0089(3) 0.0097(4) 0.0096(4) 0.000 0.0003(3) 0.000
Al2 0.0086(3) 0.0089(3) 0.0098(4) 0.000 0.0003(3) 0.000

loop_
_atom_type_symbol
_atom_type_description
_atom_type_scat_dispersion_real
_atom_type_scat_dispersion_imag
_atom_type_scat_source
Ce Ce -0.2486 2.6331 'International Tables Vol C Tables 4.2.6.8 and 6.1.1.4'
Ni Ni 0.3393 1.1124 'International Tables Vol C Tables 4.2.6.8 and 6.1.1.4'
Ru Ru -1.2594 0.8363 'International Tables Vol C Tables 4.2.6.8 and 6.1.1.4'
Al Al 0.0645 0.0514 'International Tables Vol C Tables 4.2.6.8 and 6.1.1.4'

loop_
_geom_angle_atom_site_label_1
_geom_angle_atom_site_label_2
_geom_angle_atom_site_label_3
_geom_angle
_geom_angle_site_symmetry_1
_geom_angle_site_symmetry_3
Ru2 Ce1 Ni2 0.000(17) 2_564 2_564
Ru2 Ce1 Ru2 91.805(12) 2_564 2_554
Ni2 Ce1 Ru2 91.805(12) 2_564 2_554
Ru2 Ce1 Ni2 91.805(12) 2_564 2_554
Ni2 Ce1 Ni2 91.805(12) 2_564 2_554
Ru2 Ce1 Ni2 0.000(13) 2_554 2_554
Ru2 Ce1 Ru1 98.679(9) 2_564 6_656
Ni2 Ce1 Ru1 98.679(9) 2_564 6_656
Ru2 Ce1 Ru1 98.679(9) 2_554 6_656
Ni2 Ce1 Ru1 98.679(9) 2_554 6_656
Ru2 Ce1 Ni1 98.679(9) 2_564 6_656
Ni2 Ce1 Ni1 98.679(9) 2_564 6_656
Ru2 Ce1 Ni1 98.679(9) 2_554 6_656
Ni2 Ce1 Ni1 98.679(9) 2_554 6_656
Ru1 Ce1 Ni1 0.000(13) 6_656 6_656
Ru2 Ce1 Ru1 149.669(11) 2_564 2_554
Ni2 Ce1 Ru1 149.669(11) 2_564 2_554
Ru2 Ce1 Ru1 84.464(8) 2_554 2_554
Ni2 Ce1 Ru1 84.464(8) 2_554 2_554
Ru1 Ce1 Ru1 111.645(8) 6_656 2_554
Ni1 Ce1 Ru1 111.645(8) 6_656 2_554
Ru2 Ce1 Ni1 149.669(11) 2_564 2_554
Ni2 Ce1 Ni1 149.669(11) 2_564 2_554
Ru2 Ce1 Ni1 84.464(8) 2_554 2_554
Ni2 Ce1 Ni1 84.464(8) 2_554 2_554
Ru1 Ce1 Ni1 111.645(8) 6_656 2_554
Ni1 Ce1 Ni1 111.645(8) 6_656 2_554
Ru1 Ce1 Ni1 0.000(10) 2_554 2_554
Ru2 Ce1 Ru1 84.464(8) 2_564 2_564
Ni2 Ce1 Ru1 84.464(8) 2_564 2_564
Ru2 Ce1 Ru1 149.669(11) 2_554 2_564
Ni2 Ce1 Ru1 149.669(11) 2_554 2_564
Ru1 Ce1 Ru1 111.645(8) 6_656 2_564
Ni1 Ce1 Ru1 111.645(8) 6_656 2_564
Ru1 Ce1 Ru1 83.840(10) 2_554 2_564
Ni1 Ce1 Ru1 83.840(10) 2_554 2_564
Ru2 Ce1 Ni1 84.464(8) 2_564 2_564
Ni2 Ce1 Ni1 84.464(8) 2_564 2_564
Ru2 Ce1 Ni1 149.669(11) 2_554 2_564
Ni2 Ce1 Ni1 149.669(11) 2_554 2_564
Ru1 Ce1 Ni1 111.645(8) 6_656 2_564
Ni1 Ce1 Ni1 111.645(8) 6_656 2_564
Ru1 Ce1 Ni1 83.840(10) 2_554 2_564
Ni1 Ce1 Ni1 83.840(10) 2_554 2_564
Ru1 Ce1 Ni1 0.000(15) 2_564 2_564
Ru2 Ce1 Al2 104.025(13) 2_564 6_556
Ni2 Ce1 Al2 104.025(13) 2_564 6_556
Ru2 Ce1 Al2 104.025(13) 2_554 6_556
Ni2 Ce1 Al2 104.025(13) 2_554 6_556
Ru1 Ce1 Al2 147.094(17) 6_656 6_556
Ni1 Ce1 Al2 147.094(17) 6_656 6_556
Ru1 Ce1 Al2 48.643(9) 2_554 6_556
Ni1 Ce1 Al2 48.643(9) 2_554 6_556
Ru1 Ce1 Al2 48.643(9) 2_564 6_556
Ni1 Ce1 Al2 48.643(9) 2_564 6_556
Ru2 Ce1 Al2 108.228(15) 2_564 2_554
Ni2 Ce1 Al2 108.228(15) 2_564 2_554
Ru2 Ce1 Al2 51.038(16) 2_554 2_554
Ni2 Ce1 Al2 51.038(16) 2_554 2_554
Ru1 Ce1 Al2 138.789(10) 6_656 2_554
Ni1 Ce1 Al2 138.789(10) 6_656 2_554
Ru1 Ce1 Al2 47.688(17) 2_554 2_554
Ni1 Ce1 Al2 47.688(17) 2_554 2_554
Ru1 Ce1 Al2 101.701(15) 2_564 2_554
Ni1 Ce1 Al2 101.701(15) 2_564 2_554
Al2 Ce1 Al2 53.41(2) 6_556 2_554
Ru2 Ce1 Al2 51.038(16) 2_564 2_564
Ni2 Ce1 Al2 51.038(16) 2_564 2_564
Ru2 Ce1 Al2 108.228(15) 2_554 2_564
Ni2 Ce1 Al2 108.228(15) 2_554 2_564
Ru1 Ce1 Al2 138.789(10) 6_656 2_564
Ni1 Ce1 Al2 138.789(10) 6_656 2_564
Ru1 Ce1 Al2 101.701(15) 2_554 2_564
Ni1 Ce1 Al2 101.701(15) 2_554 2_564
Ru1 Ce1 Al2 47.688(17) 2_564 2_564
Ni1 Ce1 Al2 47.688(17) 2_564 2_564
Al2 Ce1 Al2 53.414(19) 6_556 2_564
Al2 Ce1 Al2 81.926(19) 2_554 2_564
Ru2 Ce1 Al1 131.418(8) 2_564 1_554
Ni2 Ce1 Al1 131.418(8) 2_564 1_554
Ru2 Ce1 Al1 131.418(7) 2_554 1_554
Ni2 Ce1 Al1 131.418(7) 2_554 1_554
Ru1 Ce1 Al1 95.548(17) 6_656 1_554
Ni1 Ce1 Al1 95.548(17) 6_656 1_554
Ru1 Ce1 Al1 47.246(9) 2_554 1_554
Ni1 Ce1 Al1 47.246(9) 2_554 1_554
Ru1 Ce1 Al1 47.246(9) 2_564 1_554
Ni1 Ce1 Al1 47.246(9) 2_564 1_554
Al2 Ce1 Al1 51.55(2) 6_556 1_554
Al2 Ce1 Al1 89.57(2) 2_554 1_554
Al2 Ce1 Al1 89.57(2) 2_564 1_554
Ru2 Ce1 Al1 52.441(15) 2_564 5_666
Ni2 Ce1 Al1 52.441(15) 2_564 5_666
Ru2 Ce1 Al1 107.535(15) 2_554 5_666
Ni2 Ce1 Al1 107.535(15) 2_554 5_666
Ru1 Ce1 Al1 47.537(13) 6_656 5_666
Ni1 Ce1 Al1 47.537(13) 6_656 5_666
Ru1 Ce1 Al1 156.385(17) 2_554 5_666
Ni1 Ce1 Al1 156.385(17) 2_554 5_666
Ru1 Ce1 Al1 93.950(12) 2_564 5_666
Ni1 Ce1 Al1 93.950(12) 2_564 5_666
Al2 Ce1 Al1 140.493(10) 6_556 5_666
Al2 Ce1 Al1 154.02(2) 2_554 5_666
Al2 Ce1 Al1 93.869(16) 2_564 5_666
Al1 Ce1 Al1 116.128(16) 1_554 5_666
Ru2 Ce1 Al1 107.535(15) 2_564 5_656
Ni2 Ce1 Al1 107.535(15) 2_564 5_656
Ru2 Ce1 Al1 52.441(15) 2_554 5_656
Ni2 Ce1 Al1 52.441(15) 2_554 5_656
Ru1 Ce1 Al1 47.537(13) 6_656 5_656
Ni1 Ce1 Al1 47.537(13) 6_656 5_656
Ru1 Ce1 Al1 93.950(12) 2_554 5_656
Ni1 Ce1 Al1 93.950(12) 2_554 5_656
Ru1 Ce1 Al1 156.385(17) 2_564 5_656
Ni1 Ce1 Al1 156.385(17) 2_564 5_656
Al2 Ce1 Al1 140.493(10) 6_556 5_656
Al2 Ce1 Al1 93.869(16) 2_554 5_656
Al2 Ce1 Al1 154.02(2) 2_564 5_656
Al1 Ce1 Al1 116.128(16) 1_554 5_656
Al1 Ce1 Al1 78.72(2) 5_666 5_656
Ru2 Ce1 Ce1 92.642(6) 2_564 5_665
Ni2 Ce1 Ce1 92.642(6) 2_564 5_665
Ru2 Ce1 Ce1 155.401(10) 2_554 5_665
Ni2 Ce1 Ce1 155.401(10) 2_554 5_665
Ru1 Ce1 Ce1 56.729(7) 6_656 5_665
Ni1 Ce1 Ce1 56.729(7) 6_656 5_665
Ru1 Ce1 Ce1 103.191(9) 2_554 5_665
Ni1 Ce1 Ce1 103.191(9) 2_554 5_665
Ru1 Ce1 Ce1 54.916(7) 2_564 5_665
Ni1 Ce1 Ce1 54.916(7) 2_564 5_665
Al2 Ce1 Ce1 98.325(14) 6_556 5_665
Al2 Ce1 Ce1 147.642(17) 2_554 5_665
Al2 Ce1 Ce1 93.257(12) 2_564 5_665
Al1 Ce1 Ce1 58.296(12) 1_554 5_665
Al1 Ce1 Ce1 57.833(16) 5_666 5_665
Al1 Ce1 Ce1 103.286(15) 5_656 5_665
Ru2 Ce1 Ce1 155.401(10) 2_564 5_655
Ni2 Ce1 Ce1 155.401(10) 2_564 5_655
Ru2 Ce1 Ce1 92.642(7) 2_554 5_655
Ni2 Ce1 Ce1 92.642(7) 2_554 5_655
Ru1 Ce1 Ce1 56.729(7) 6_656 5_655
Ni1 Ce1 Ce1 56.729(7) 6_656 5_655
Ru1 Ce1 Ce1 54.916(7) 2_554 5_655
Ni1 Ce1 Ce1 54.916(7) 2_554 5_655
Ru1 Ce1 Ce1 103.191(10) 2_564 5_655
Ni1 Ce1 Ce1 103.191(10) 2_564 5_655
Al2 Ce1 Ce1 98.325(14) 6_556 5_655
Al2 Ce1 Ce1 93.257(12) 2_554 5_655
Al2 Ce1 Ce1 147.642(17) 2_564 5_655
Al1 Ce1 Ce1 58.296(12) 1_554 5_655
Al1 Ce1 Ce1 103.286(15) 5_666 5_655
Al1 Ce1 Ce1 57.833(16) 5_656 5_655
Ce1 Ce1 Ce1 73.875(7) 5_665 5_655
Ru2 Ce1 Ce2 53.505(7) 2_564 .
Ni2 Ce1 Ce2 53.505(7) 2_564 .
Ru2 Ce1 Ce2 53.505(7) 2_554 .
Ni2 Ce1 Ce2 53.505(7) 2_554 .
Ru1 Ce1 Ce2 71.249(8) 6_656 .
Ni1 Ce1 Ce2 71.249(8) 6_656 .
Ru1 Ce1 Ce2 136.927(5) 2_554 .
Ni1 Ce1 Ce2 136.927(5) 2_554 .
Ru1 Ce1 Ce2 136.927(5) 2_564 .
Ni1 Ce1 Ce2 136.927(5) 2_564 .
Al2 Ce1 Ce2 141.657(17) 6_556 .
Al2 Ce1 Ce2 100.360(16) 2_554 .
Al2 Ce1 Ce2 100.360(16) 2_564 .
Al1 Ce1 Ce2 166.797(16) 1_554 .
Al1 Ce1 Ce2 54.978(14) 5_666 .
Al1 Ce1 Ce2 54.978(14) 5_656 .
Ce1 Ce1 Ce2 111.969(6) 5_665 .
Ce1 Ce1 Ce2 111.969(6) 5_655 .
Ru2 Ce1 Ce2 52.596(6) 2_564 6_556
Ni2 Ce1 Ce2 52.596(6) 2_564 6_556
Ru2 Ce1 Ce2 52.596(6) 2_554 6_556
Ni2 Ce1 Ce2 52.596(6) 2_554 6_556
Ru1 Ce1 Ce2 131.728(9) 6_656 6_556
Ni1 Ce1 Ce2 131.728(9) 6_656 6_556
Ru1 Ce1 Ce2 103.696(8) 2_554 6_556
Ni1 Ce1 Ce2 103.696(8) 2_554 6_556
Ru1 Ce1 Ce2 103.696(8) 2_564 6_556
Ni1 Ce1 Ce2 103.696(8) 2_564 6_556
Al2 Ce1 Ce2 81.178(16) 6_556 6_556
Al2 Ce1 Ce2 56.662(14) 2_554 6_556
Al2 Ce1 Ce2 56.662(14) 2_564 6_556
Al1 Ce1 Ce2 132.724(16) 1_554 6_556
Al1 Ce1 Ce2 99.676(16) 5_666 6_556
Al1 Ce1 Ce2 99.676(16) 5_656 6_556
Ce1 Ce1 Ce2 143.032(4) 5_665 6_556
Ce1 Ce1 Ce2 143.032(4) 5_655 6_556
Ce2 Ce1 Ce2 60.479(4) . 6_556
Ru2 Ce1 Ni1 76.327(8) 2_564 6_556
Ni2 Ce1 Ni1 76.327(8) 2_564 6_556
Ru2 Ce1 Ni1 76.327(8) 2_554 6_556
Ni2 Ce1 Ni1 76.327(8) 2_554 6_556
Ru1 Ce1 Ni1 172.667(13) 6_656 6_556
Ni1 Ce1 Ni1 172.667(13) 6_656 6_556
Ru1 Ce1 Ni1 73.539(8) 2_554 6_556
Ni1 Ce1 Ni1 73.539(8) 2_554 6_556
Ru1 Ce1 Ni1 73.539(8) 2_564 6_556
Ni1 Ce1 Ni1 73.539(8) 2_564 6_556
Al2 Ce1 Ni1 40.239(17) 6_556 6_556
Al2 Ce1 Ni1 41.019(10) 2_554 6_556
Al2 Ce1 Ni1 41.019(10) 2_564 6_556
Al1 Ce1 Ni1 91.785(16) 1_554 6_556
Al1 Ce1 Ni1 128.425(14) 5_666 6_556
Al1 Ce1 Ni1 128.425(14) 5_656 6_556
Ce1 Ce1 Ni1 128.193(6) 5_665 6_556
Ce1 Ce1 Ni1 128.193(6) 5_655 6_556
Ce2 Ce1 Ni1 101.418(7) . 6_556
Ce2 Ce1 Ni1 40.939(6) 6_556 6_556
Ru2 Ce1 Ce1 135.903(6) 2_564 1_545
Ni2 Ce1 Ce1 135.903(6) 2_564 1_545
Ru2 Ce1 Ce1 44.097(6) 2_554 1_545
Ni2 Ce1 Ce1 44.097(6) 2_554 1_545
Ru1 Ce1 Ce1 90.0 6_656 1_545
Ni1 Ce1 Ce1 90.0 6_656 1_545
Ru1 Ce1 Ce1 48.080(5) 2_554 1_545
Ni1 Ce1 Ce1 48.080(5) 2_554 1_545
Ru1 Ce1 Ce1 131.920(5) 2_564 1_545
Ni1 Ce1 Ce1 131.920(5) 2_564 1_545
Al2 Ce1 Ce1 90.0 6_556 1_545
Al2 Ce1 Ce1 49.037(10) 2_554 1_545
Al2 Ce1 Ce1 130.963(10) 2_564 1_545
Al1 Ce1 Ce1 90.0 1_554 1_545
Al1 Ce1 Ce1 129.358(10) 5_666 1_545
Al1 Ce1 Ce1 50.641(10) 5_656 1_545
Ce1 Ce1 Ce1 126.937(4) 5_665 1_545
Ce1 Ce1 Ce1 53.062(4) 5_655 1_545
Ce2 Ce1 Ce1 90.0 . 1_545
Ce2 Ce1 Ce1 90.0 6_556 1_545
Ni1 Ce1 Ce1 90.0 6_556 1_545
Ru2 Ce1 Ce1 44.097(6) 2_564 1_565
Ni2 Ce1 Ce1 44.097(6) 2_564 1_565
Ru2 Ce1 Ce1 135.903(6) 2_554 1_565
Ni2 Ce1 Ce1 135.903(6) 2_554 1_565
Ru1 Ce1 Ce1 90.0 6_656 1_565
Ni1 Ce1 Ce1 90.0 6_656 1_565
Ru1 Ce1 Ce1 131.920(5) 2_554 1_565
Ni1 Ce1 Ce1 131.920(5) 2_554 1_565
Ru1 Ce1 Ce1 48.080(5) 2_564 1_565
Ni1 Ce1 Ce1 48.080(5) 2_564 1_565
Al2 Ce1 Ce1 90.0 6_556 1_565
Al2 Ce1 Ce1 130.963(10) 2_554 1_565
Al2 Ce1 Ce1 49.038(10) 2_564 1_565
Al1 Ce1 Ce1 90.0 1_554 1_565
Al1 Ce1 Ce1 50.641(10) 5_666 1_565
Al1 Ce1 Ce1 129.358(10) 5_656 1_565
Ce1 Ce1 Ce1 53.062(4) 5_665 1_565
Ce1 Ce1 Ce1 126.937(4) 5_655 1_565
Ce2 Ce1 Ce1 90.0 . 1_565
Ce2 Ce1 Ce1 90.0 6_556 1_565
Ni1 Ce1 Ce1 90.0 6_556 1_565
Ce1 Ce1 Ce1 179.999(9) 1_545 1_565
Ni1 Ce2 Ru2 100.607(9) . 2_554
Ni1 Ce2 Ni2 100.607(9) . 2_554
Ru2 Ce2 Ni2 0.000(16) 2_554 2_554
Ni1 Ce2 Ru2 100.607(9) . 2_564
Ru2 Ce2 Ru2 90.040(11) 2_554 2_564
Ni2 Ce2 Ru2 90.040(11) 2_554 2_564
Ni1 Ce2 Ni2 100.607(9) . 2_564
Ru2 Ce2 Ni2 90.040(11) 2_554 2_564
Ni2 Ce2 Ni2 90.040(11) 2_554 2_564
Ru2 Ce2 Ni2 0.000(16) 2_564 2_564
Ni1 Ce2 Ru2 99.809(10) . 5_666
Ru2 Ce2 Ru2 159.580(9) 2_554 5_666
Ni2 Ce2 Ru2 159.580(9) 2_554 5_666
Ru2 Ce2 Ru2 86.611(6) 2_564 5_666
Ni2 Ce2 Ru2 86.611(6) 2_564 5_666
Ni1 Ce2 Ni2 99.809(10) . 5_666
Ru2 Ce2 Ni2 159.580(9) 2_554 5_666
Ni2 Ce2 Ni2 159.580(9) 2_554 5_666
Ru2 Ce2 Ni2 86.611(6) 2_564 5_666
Ni2 Ce2 Ni2 86.611(6) 2_564 5_666
Ru2 Ce2 Ni2 0.000(9) 5_666 5_666
Ni1 Ce2 Ru2 99.809(10) . 5_656
Ru2 Ce2 Ru2 86.611(6) 2_554 5_656
Ni2 Ce2 Ru2 86.611(6) 2_554 5_656
Ru2 Ce2 Ru2 159.580(9) 2_564 5_656
Ni2 Ce2 Ru2 159.580(9) 2_564 5_656
Ru2 Ce2 Ru2 89.535(11) 5_666 5_656
Ni2 Ce2 Ru2 89.535(11) 5_666 5_656
Ni1 Ce2 Ni2 99.809(10) . 5_656
Ru2 Ce2 Ni2 86.611(6) 2_554 5_656
Ni2 Ce2 Ni2 86.611(6) 2_554 5_656
Ru2 Ce2 Ni2 159.580(9) 2_564 5_656
Ni2 Ce2 Ni2 159.580(9) 2_564 5_656
Ru2 Ce2 Ni2 89.535(11) 5_666 5_656
Ni2 Ce2 Ni2 89.535(11) 5_666 5_656
Ru2 Ce2 Ni2 0.000(17) 5_656 5_656
Ni1 Ce2 Al1 138.578(11) . 5_656
Ru2 Ce2 Al1 53.609(16) 2_554 5_656
Ni2 Ce2 Al1 53.609(16) 2_554 5_656
Ru2 Ce2 Al1 110.018(17) 2_564 5_656
Ni2 Ce2 Al1 110.018(17) 2_564 5_656
Ru2 Ce2 Al1 108.985(16) 5_666 5_656
Ni2 Ce2 Al1 108.985(16) 5_666 5_656
Ru2 Ce2 Al1 52.688(17) 5_656 5_656
Ni2 Ce2 Al1 52.688(17) 5_656 5_656
Ni1 Ce2 Al1 138.578(11) . 5_666
Ru2 Ce2 Al1 110.018(17) 2_554 5_666
Ni2 Ce2 Al1 110.018(17) 2_554 5_666
Ru2 Ce2 Al1 53.609(16) 2_564 5_666
Ni2 Ce2 Al1 53.609(16) 2_564 5_666
Ru2 Ce2 Al1 52.688(17) 5_666 5_666
Ni2 Ce2 Al1 52.688(17) 5_666 5_666
Ru2 Ce2 Al1 108.985(16) 5_656 5_666
Ni2 Ce2 Al1 108.985(16) 5_656 5_666
Al1 Ce2 Al1 82.80(2) 5_656 5_666
Ni1 Ce2 Al2 50.828(14) . 5_666
Ru2 Ce2 Al2 150.127(16) 2_554 5_666
Ni2 Ce2 Al2 150.127(16) 2_554 5_666
Ru2 Ce2 Al2 87.688(13) 2_564 5_666
Ni2 Ce2 Al2 87.688(13) 2_564 5_666
Ru2 Ce2 Al2 49.895(15) 5_666 5_666
Ni2 Ce2 Al2 49.895(15) 5_666 5_666
Ru2 Ce2 Al2 105.027(15) 5_656 5_666
Ni2 Ce2 Al2 105.027(15) 5_656 5_666
Al1 Ce2 Al2 152.86(2) 5_656 5_666
Al1 Ce2 Al2 92.375(17) 5_666 5_666
Ni1 Ce2 Al2 50.828(14) . 5_656
Ru2 Ce2 Al2 87.688(13) 2_554 5_656
Ni2 Ce2 Al2 87.688(13) 2_554 5_656
Ru2 Ce2 Al2 150.127(16) 2_564 5_656
Ni2 Ce2 Al2 150.127(16) 2_564 5_656
Ru2 Ce2 Al2 105.027(15) 5_666 5_656
Ni2 Ce2 Al2 105.027(15) 5_666 5_656
Ru2 Ce2 Al2 49.895(15) 5_656 5_656
Ni2 Ce2 Al2 49.895(15) 5_656 5_656
Al1 Ce2 Al2 92.375(17) 5_656 5_656
Al1 Ce2 Al2 152.86(2) 5_666 5_656
Al2 Ce2 Al2 79.80(2) 5_666 5_656
Ni1 Ce2 Al1 49.976(14) . 2_554
Ru2 Ce2 Al1 51.531(16) 2_554 2_554
Ni2 Ce2 Al1 51.531(16) 2_554 2_554
Ru2 Ce2 Al1 106.256(15) 2_564 2_554
Ni2 Ce2 Al1 106.256(15) 2_564 2_554
Ru2 Ce2 Al1 148.310(18) 5_666 2_554
Ni2 Ce2 Al1 148.310(18) 5_666 2_554
Ru2 Ce2 Al1 87.299(13) 5_656 2_554
Ni2 Ce2 Al1 87.299(13) 5_656 2_554
Al1 Ce2 Al1 93.920(16) 5_656 2_554
Al1 Ce2 Al1 155.74(2) 5_666 2_554
Al2 Ce2 Al1 100.802(19) 5_666 2_554
Al2 Ce2 Al1 50.91(2) 5_656 2_554
Ni1 Ce2 Al1 49.976(14) . 2_564
Ru2 Ce2 Al1 106.256(15) 2_554 2_564
Ni2 Ce2 Al1 106.256(15) 2_554 2_564
Ru2 Ce2 Al1 51.531(16) 2_564 2_564
Ni2 Ce2 Al1 51.531(16) 2_564 2_564
Ru2 Ce2 Al1 87.299(13) 5_666 2_564
Ni2 Ce2 Al1 87.299(13) 5_666 2_564
Ru2 Ce2 Al1 148.310(18) 5_656 2_564
Ni2 Ce2 Al1 148.310(18) 5_656 2_564
Al1 Ce2 Al1 155.74(2) 5_656 2_564
Al1 Ce2 Al1 93.920(16) 5_666 2_564
Al2 Ce2 Al1 50.91(2) 5_666 2_564
Al2 Ce2 Al1 100.802(19) 5_656 2_564
Al1 Ce2 Al1 79.23(2) 2_554 2_564
Ni1 Ce2 Ce1 135.319(10) . .
Ru2 Ce2 Ce1 52.355(7) 2_554 .
Ni2 Ce2 Ce1 52.355(7) 2_554 .
Ru2 Ce2 Ce1 52.355(7) 2_564 .
Ni2 Ce2 Ce1 52.355(7) 2_564 .
Ru2 Ce2 Ce1 111.315(8) 5_666 .
Ni2 Ce2 Ce1 111.315(8) 5_666 .
Ru2 Ce2 Ce1 111.315(8) 5_656 .
Ni2 Ce2 Ce1 111.315(8) 5_656 .
Al1 Ce2 Ce1 58.651(15) 5_656 .
Al1 Ce2 Ce1 58.651(15) 5_666 .
Al2 Ce2 Ce1 139.048(11) 5_666 .
Al2 Ce2 Ce1 139.048(11) 5_656 .
Al1 Ce2 Ce1 99.151(16) 2_554 .
Al1 Ce2 Ce1 99.151(16) 2_564 .
Ni1 Ce2 Ce2 134.399(10) . 6_656
Ru2 Ce2 Ce2 111.029(9) 2_554 6_656
Ni2 Ce2 Ce2 111.029(9) 2_554 6_656
Ru2 Ce2 Ce2 111.029(9) 2_564 6_656
Ni2 Ce2 Ce2 111.029(9) 2_564 6_656
Ru2 Ce2 Ce2 52.292(6) 5_666 6_656
Ni2 Ce2 Ce2 52.292(6) 5_666 6_656
Ru2 Ce2 Ce2 52.292(6) 5_656 6_656
Ni2 Ce2 Ce2 52.292(6) 5_656 6_656
Al1 Ce2 Ce2 57.468(15) 5_656 6_656
Al1 Ce2 Ce2 57.468(15) 5_666 6_656
Al2 Ce2 Ce2 97.520(15) 5_666 6_656
Al2 Ce2 Ce2 97.520(15) 5_656 6_656
Al1 Ce2 Ce2 138.849(11) 2_554 6_656
Al1 Ce2 Ce2 138.849(11) 2_564 6_656
Ce1 Ce2 Ce2 90.282(7) . 6_656
Ni1 Ce2 Ce2 74.279(9) . 6_556
Ru2 Ce2 Ce2 52.622(7) 2_554 6_556
Ni2 Ce2 Ce2 52.622(7) 2_554 6_556
Ru2 Ce2 Ce2 52.622(6) 2_564 6_556
Ni2 Ce2 Ce2 52.622(6) 2_564 6_556
Ru2 Ce2 Ce2 135.203(5) 5_666 6_556
Ni2 Ce2 Ce2 135.203(5) 5_666 6_556
Ru2 Ce2 Ce2 135.203(5) 5_656 6_556
Ni2 Ce2 Ce2 135.203(5) 5_656 6_556
Al1 Ce2 Ce2 102.760(17) 5_656 6_556
Al1 Ce2 Ce2 102.760(17) 5_666 6_556
Al2 Ce2 Ce2 104.355(14) 5_666 6_556
Al2 Ce2 Ce2 104.355(15) 5_656 6_556
Al1 Ce2 Ce2 54.372(14) 2_554 6_556
Al1 Ce2 Ce2 54.372(14) 2_564 6_556
Ce1 Ce2 Ce2 61.040(6) . 6_556
Ce2 Ce2 Ce2 151.322(11) 6_656 6_556
Ni1 Ce2 Ce1 75.918(9) . 6_656
Ru2 Ce2 Ce1 134.971(5) 2_554 6_656
Ni2 Ce2 Ce1 134.971(5) 2_554 6_656
Ru2 Ce2 Ce1 134.971(5) 2_564 6_656
Ni2 Ce2 Ce1 134.971(5) 2_564 6_656
Ru2 Ce2 Ce1 51.166(6) 5_666 6_656
Ni2 Ce2 Ce1 51.166(6) 5_666 6_656
Ru2 Ce2 Ce1 51.166(7) 5_656 6_656
Ni2 Ce2 Ce1 51.166(7) 5_656 6_656
Al1 Ce2 Ce1 99.476(17) 5_656 6_656
Al1 Ce2 Ce1 99.476(17) 5_666 6_656
Al2 Ce2 Ce1 54.832(13) 5_666 6_656
Al2 Ce2 Ce1 54.832(13) 5_656 6_656
Al1 Ce2 Ce1 104.768(16) 2_554 6_656
Al1 Ce2 Ce1 104.768(16) 2_564 6_656
Ce1 Ce2 Ce1 148.763(6) . 6_656
Ce2 Ce2 Ce1 58.481(5) 6_656 6_656
Ce2 Ce2 Ce1 150.197(8) 6_556 6_656
Ni1 Ce2 Ni1 176.027(12) . 6_656
Ru2 Ce2 Ni1 82.164(9) 2_554 6_656
Ni2 Ce2 Ni1 82.164(9) 2_554 6_656
Ru2 Ce2 Ni1 82.164(9) 2_564 6_656
Ni2 Ce2 Ni1 82.164(9) 2_564 6_656
Ru2 Ce2 Ni1 77.426(8) 5_666 6_656
Ni2 Ce2 Ni1 77.426(8) 5_666 6_656
Ru2 Ce2 Ni1 77.426(8) 5_656 6_656
Ni2 Ce2 Ni1 77.426(8) 5_656 6_656
Al1 Ce2 Ni1 41.467(11) 5_656 6_656
Al1 Ce2 Ni1 41.467(11) 5_666 6_656
Al2 Ce2 Ni1 126.868(13) 5_666 6_656
Al2 Ce2 Ni1 126.868(13) 5_656 6_656
Al1 Ce2 Ni1 132.140(13) 2_554 6_656
Al1 Ce2 Ni1 132.140(13) 2_564 6_656
Ce1 Ce2 Ni1 48.654(7) . 6_656
Ce2 Ce2 Ni1 41.629(7) 6_656 6_656
Ce2 Ce2 Ni1 109.694(9) 6_556 6_656
Ce1 Ce2 Ni1 100.109(8) 6_656 6_656
Ni1 Ce2 Ce2 90.0 . 1_565
Ru2 Ce2 Ce2 135.019(5) 2_554 1_565
Ni2 Ce2 Ce2 135.019(5) 2_554 1_565
Ru2 Ce2 Ce2 44.979(5) 2_564 1_565
Ni2 Ce2 Ce2 44.979(5) 2_564 1_565
Ru2 Ce2 Ce2 45.233(5) 5_666 1_565
Ni2 Ce2 Ce2 45.233(5) 5_666 1_565
Ru2 Ce2 Ce2 134.768(5) 5_656 1_565
Ni2 Ce2 Ce2 134.768(5) 5_656 1_565
Al1 Ce2 Ce2 131.402(11) 5_656 1_565
Al1 Ce2 Ce2 48.597(11) 5_666 1_565
Al2 Ce2 Ce2 50.100(10) 5_666 1_565
Al2 Ce2 Ce2 129.901(10) 5_656 1_565
Al1 Ce2 Ce2 129.613(10) 2_554 1_565
Al1 Ce2 Ce2 50.387(10) 2_564 1_565
Ce1 Ce2 Ce2 90.0 . 1_565
Ce2 Ce2 Ce2 90.0 6_656 1_565
Ce2 Ce2 Ce2 90.0 6_556 1_565
Ce1 Ce2 Ce2 90.0 6_656 1_565
Ni1 Ce2 Ce2 90.0 6_656 1_565
Ni1 Ce2 Ce2 90.0 . 1_545
Ru2 Ce2 Ce2 44.979(5) 2_554 1_545
Ni2 Ce2 Ce2 44.979(5) 2_554 1_545
Ru2 Ce2 Ce2 135.019(5) 2_564 1_545
Ni2 Ce2 Ce2 135.019(5) 2_564 1_545
Ru2 Ce2 Ce2 134.768(5) 5_666 1_545
Ni2 Ce2 Ce2 134.768(5) 5_666 1_545
Ru2 Ce2 Ce2 45.233(6) 5_656 1_545
Ni2 Ce2 Ce2 45.233(6) 5_656 1_545
Al1 Ce2 Ce2 48.597(11) 5_656 1_545
Al1 Ce2 Ce2 131.402(11) 5_666 1_545
Al2 Ce2 Ce2 129.901(10) 5_666 1_545
Al2 Ce2 Ce2 50.100(10) 5_656 1_545
Al1 Ce2 Ce2 50.387(10) 2_554 1_545
Al1 Ce2 Ce2 129.613(10) 2_564 1_545
Ce1 Ce2 Ce2 90.0 . 1_545
Ce2 Ce2 Ce2 90.0 6_656 1_545
Ce2 Ce2 Ce2 90.0 6_556 1_545
Ce1 Ce2 Ce2 90.0 6_656 1_545
Ni1 Ce2 Ce2 90.0 6_656 1_545
Ce2 Ce2 Ce2 180.0 1_565 1_545
Al2 Ni1 Al1 125.482(17) . 2_554
Al2 Ni1 Al1 125.482(17) . 2_564
Al1 Ni1 Al1 108.75(3) 2_554 2_564
Al2 Ni1 Al2 67.47(2) . 5_666
Al1 Ni1 Al2 153.96(3) 2_554 5_666
Al1 Ni1 Al2 65.84(2) 2_564 5_666
Al2 Ni1 Al2 67.47(2) . 5_656
Al1 Ni1 Al2 65.84(2) 2_554 5_656
Al1 Ni1 Al2 153.96(3) 2_564 5_656
Al2 Ni1 Al2 107.12(3) 5_666 5_656
Al2 Ni1 Ce2 116.65(2) . .
Al1 Ni1 Ce2 77.48(2) 2_554 .
Al1 Ni1 Ce2 77.48(2) 2_564 .
Al2 Ni1 Ce2 76.48(2) 5_666 .
Al2 Ni1 Ce2 76.48(2) 5_656 .
Al2 Ni1 Ce1 119.16(2) . 6_556
Al1 Ni1 Ce1 71.00(2) 2_554 6_556
Al1 Ni1 Ce1 71.00(2) 2_564 6_556
Al2 Ni1 Ce1 125.662(16) 5_666 6_556
Al2 Ni1 Ce1 125.662(16) 5_656 6_556
Ce2 Ni1 Ce1 124.188(13) . 6_556
Al2 Ni1 Ce1 67.381(15) . 2_565
Al1 Ni1 Ce1 137.32(2) 2_554 2_565
Al1 Ni1 Ce1 69.457(19) 2_564 2_565
Al2 Ni1 Ce1 66.685(18) 5_666 2_565
Al2 Ni1 Ce1 132.78(2) 5_656 2_565
Ce2 Ni1 Ce1 137.886(5) . 2_565
Ce1 Ni1 Ce1 68.356(8) 6_556 2_565
Al2 Ni1 Ce1 67.381(15) . 2
Al1 Ni1 Ce1 69.457(19) 2_554 2
Al1 Ni1 Ce1 137.32(2) 2_564 2
Al2 Ni1 Ce1 132.78(2) 5_666 2
Al2 Ni1 Ce1 66.685(18) 5_656 2
Ce2 Ni1 Ce1 137.886(5) . 2
Ce1 Ni1 Ce1 68.356(8) 6_556 2
Ce1 Ni1 Ce1 83.839(10) 2_565 2
Al2 Ni1 Ce2 179.26(2) . 6_556
Al1 Ni1 Ce2 54.477(17) 2_554 6_556
Al1 Ni1 Ce2 54.477(17) 2_564 6_556
Al2 Ni1 Ce2 112.895(19) 5_666 6_556
Al2 Ni1 Ce2 112.895(19) 5_656 6_556
Ce2 Ni1 Ce2 64.093(8) . 6_556
Ce1 Ni1 Ce2 60.096(7) 6_556 6_556
Ce1 Ni1 Ce2 112.105(9) 2_565 6_556
Ce1 Ni1 Ce2 112.105(9) 2 6_556
Al2 Ni1 Ce1 53.508(19) . 6_656
Al1 Ni1 Ce1 112.61(2) 2_554 6_656
Al1 Ni1 Ce1 112.61(2) 2_564 6_656
Al2 Ni1 Ce1 53.649(15) 5_666 6_656
Al2 Ni1 Ce1 53.649(16) 5_656 6_656
Ce2 Ni1 Ce1 63.143(8) . 6_656
Ce1 Ni1 Ce1 172.669(13) 6_556 6_656
Ce1 Ni1 Ce1 106.461(8) 2_565 6_656
Ce1 Ni1 Ce1 106.461(8) 2 6_656
Ce2 Ni1 Ce1 127.236(10) 6_556 6_656
Al2 Ni1 Ni2 39.29(2) . .
Al1 Ni1 Ni2 114.73(2) 2_554 .
Al1 Ni1 Ni2 114.73(2) 2_564 .
Al2 Ni1 Ni2 89.48(2) 5_666 .
Al2 Ni1 Ni2 89.48(2) 5_656 .
Ce2 Ni1 Ni2 155.945(13) . .
Ce1 Ni1 Ni2 79.867(9) 6_556 .
Ce1 Ni1 Ni2 45.489(6) 2_565 .
Ce1 Ni1 Ni2 45.489(6) 2 .
Ce2 Ni1 Ni2 139.962(10) 6_556 .
Ce1 Ni1 Ni2 92.802(9) 6_656 .
Al2 Ni1 Ni1 90.0 . 1_545
Al1 Ni1 Ni1 35.627(17) 2_554 1_545
Al1 Ni1 Ni1 144.374(17) 2_564 1_545
Al2 Ni1 Ni1 143.562(16) 5_666 1_545
Al2 Ni1 Ni1 36.438(16) 5_656 1_545
Ce2 Ni1 Ni1 90.0 . 1_545
Ce1 Ni1 Ni1 90.0 6_556 1_545
Ce1 Ni1 Ni1 131.919(5) 2_565 1_545
Ce1 Ni1 Ni1 48.080(5) 2 1_545
Ce2 Ni1 Ni1 90.0 6_556 1_545
Ce1 Ni1 Ni1 90.0 6_656 1_545
Ni2 Ni1 Ni1 90.0 . 1_545
Al2 Ni1 Ni1 90.0 . 1_565
Al1 Ni1 Ni1 144.374(17) 2_554 1_565
Al1 Ni1 Ni1 35.627(17) 2_564 1_565
Al2 Ni1 Ni1 36.438(15) 5_666 1_565
Al2 Ni1 Ni1 143.562(16) 5_656 1_565
Ce2 Ni1 Ni1 90.0 . 1_565
Ce1 Ni1 Ni1 90.0 6_556 1_565
Ce1 Ni1 Ni1 48.080(5) 2_565 1_565
Ce1 Ni1 Ni1 131.919(5) 2 1_565
Ce2 Ni1 Ni1 90.001(1) 6_556 1_565
Ce1 Ni1 Ni1 90.0 6_656 1_565
Ni2 Ni1 Ni1 90.0 . 1_565
Ni1 Ni1 Ni1 179.998(9) 1_545 1_565
Al2 Ni1 Ni1 34.060(10) . 5_666
Al1 Ni1 Ni1 152.98(2) 2_554 5_666
Al1 Ni1 Ni1 95.613(16) 2_564 5_666
Al2 Ni1 Ni1 33.408(18) 5_666 5_666
Al2 Ni1 Ni1 87.140(19) 5_656 5_666
Ce2 Ni1 Ni1 97.219(13) . 5_666
Ce1 Ni1 Ni1 130.089(12) 6_556 5_666
Ce1 Ni1 Ni1 62.015(7) 2_565 5_666
Ce1 Ni1 Ni1 100.518(13) 2 5_666
Ce2 Ni1 Ni1 146.299(9) 6_556 5_666
Ce1 Ni1 Ni1 44.446(7) 6_656 5_666
Ni2 Ni1 Ni1 62.169(9) . 5_666
Ni1 Ni1 Ni1 119.196(5) 1_545 5_666
Ni1 Ni1 Ni1 60.803(5) 1_565 5_666
Al2 Ni2 Al1 119.42(3) . .
Al2 Ni2 Al1 122.51(3) . 6_557
Al1 Ni2 Al1 118.07(3) . 6_557
Al2 Ni2 Ce1 69.932(14) . 2
Al1 Ni2 Ce1 134.097(6) . 2
Al1 Ni2 Ce1 70.967(15) 6_557 2
Al2 Ni2 Ce1 69.932(14) . 2_565
Al1 Ni2 Ce1 134.097(6) . 2_565
Al1 Ni2 Ce1 70.967(15) 6_557 2_565
Ce1 Ni2 Ce1 91.805(12) 2 2_565
Al2 Ni2 Ce2 134.970(5) . 2_565
Al1 Ni2 Ce2 70.368(14) . 2_565
Al1 Ni2 Ce2 67.002(14) 6_557 2_565
Ce1 Ni2 Ce2 137.962(13) 2 2_565
Ce1 Ni2 Ce2 74.140(6) 2_565 2_565
Al2 Ni2 Ce2 134.970(5) . 2
Al1 Ni2 Ce2 70.368(14) . 2
Al1 Ni2 Ce2 67.002(14) 6_557 2
Ce1 Ni2 Ce2 74.140(6) 2 2
Ce1 Ni2 Ce2 137.962(13) 2_565 2
Ce2 Ni2 Ce2 90.041(11) 2_565 2
Al2 Ni2 Ce2 70.779(15) . 5_666
Al1 Ni2 Ce2 67.284(14) . 5_666
Al1 Ni2 Ce2 135.024(5) 6_557 5_666
Ce1 Ni2 Ce2 140.678(13) 2 5_666
Ce1 Ni2 Ce2 76.237(6) 2_565 5_666
Ce2 Ni2 Ce2 75.086(5) 2_565 5_666
Ce2 Ni2 Ce2 137.639(13) 2 5_666
Al2 Ni2 Ce2 70.779(15) . 5_656
Al1 Ni2 Ce2 67.285(14) . 5_656
Al1 Ni2 Ce2 135.024(6) 6_557 5_656
Ce1 Ni2 Ce2 76.237(6) 2 5_656
Ce1 Ni2 Ce2 140.678(13) 2_565 5_656
Ce2 Ni2 Ce2 137.639(13) 2_565 5_656
Ce2 Ni2 Ce2 75.086(5) 2 5_656
Ce2 Ni2 Ce2 89.534(11) 5_666 5_656
Al2 Ni2 Ni1 37.80(2) . .
Al1 Ni2 Ni1 157.22(2) . .
Al1 Ni2 Ni1 84.71(2) 6_557 .
Ce1 Ni2 Ni1 50.046(7) 2 .
Ce1 Ni2 Ni1 50.046(7) 2_565 .
Ce2 Ni2 Ni1 123.405(8) 2_565 .
Ce2 Ni2 Ni1 123.405(8) 2 .
Ce2 Ni2 Ni1 97.202(9) 5_666 .
Ce2 Ni2 Ni1 97.202(9) 5_656 .
Al2 Ni2 Ni2 76.80(2) . 6_657
Al1 Ni2 Ni2 42.63(2) . 6_657
Al1 Ni2 Ni2 160.69(2) 6_557 6_657
Ce1 Ni2 Ni2 120.732(7) 2 6_657
Ce1 Ni2 Ni2 120.732(7) 2_565 6_657
Ce2 Ni2 Ni2 100.018(12) 2_565 6_657
Ce2 Ni2 Ni2 100.018(12) 2 6_657
Ce2 Ni2 Ni2 46.560(5) 5_666 6_657
Ce2 Ni2 Ni2 46.560(5) 5_656 6_657
Ni1 Ni2 Ni2 114.594(11) . 6_657
Al2 Ni2 Ni2 164.40(2) . 6_557
Al1 Ni2 Ni2 76.17(2) . 6_557
Al1 Ni2 Ni2 41.892(19) 6_557 6_557
Ce1 Ni2 Ni2 99.655(7) 2 6_557
Ce1 Ni2 Ni2 99.655(8) 2_565 6_557
Ce2 Ni2 Ni2 46.830(6) 2_565 6_557
Ce2 Ni2 Ni2 46.830(6) 2 6_557
Ce2 Ni2 Ni2 119.093(11) 5_666 6_557
Ce2 Ni2 Ni2 119.093(11) 5_656 6_557
Ni1 Ni2 Ni2 126.605(12) . 6_557
Ni2 Ni2 Ni2 118.801(18) 6_657 6_557
Al2 Ni2 Ni2 90.0 . 1_565
Al1 Ni2 Ni2 90.0 . 1_565
Al1 Ni2 Ni2 90.0 6_557 1_565
Ce1 Ni2 Ni2 135.903(6) 2 1_565
Ce1 Ni2 Ni2 44.097(6) 2_565 1_565
Ce2 Ni2 Ni2 44.979(5) 2_565 1_565
Ce2 Ni2 Ni2 135.021(5) 2 1_565
Ce2 Ni2 Ni2 45.233(5) 5_666 1_565
Ce2 Ni2 Ni2 134.767(5) 5_656 1_565
Ni1 Ni2 Ni2 90.0 . 1_565
Ni2 Ni2 Ni2 90.0 6_657 1_565
Ni2 Ni2 Ni2 90.0 6_557 1_565
Al2 Ni2 Ni2 90.0 . 1_545
Al1 Ni2 Ni2 90.0 . 1_545
Al1 Ni2 Ni2 90.0 6_557 1_545
Ce1 Ni2 Ni2 44.097(6) 2 1_545
Ce1 Ni2 Ni2 135.903(6) 2_565 1_545
Ce2 Ni2 Ni2 135.021(6) 2_565 1_545
Ce2 Ni2 Ni2 44.979(5) 2 1_545
Ce2 Ni2 Ni2 134.767(5) 5_666 1_545
Ce2 Ni2 Ni2 45.233(6) 5_656 1_545
Ni1 Ni2 Ni2 90.0 . 1_545
Ni2 Ni2 Ni2 90.0 6_657 1_545
Ni2 Ni2 Ni2 90.0 6_557 1_545
Ni2 Ni2 Ni2 180.000(18) 1_565 1_545
Al2 Ni2 Ni1 34.239(10) . 5_666
Al1 Ni2 Ni1 99.034(19) . 5_666
Al1 Ni2 Ni1 133.275(17) 6_557 5_666
Ce1 Ni2 Ni1 103.736(11) 2 5_666
Ce1 Ni2 Ni1 62.710(7) 2_565 5_666
Ce2 Ni2 Ni1 104.194(5) 2_565 5_666
Ce2 Ni2 Ni1 158.541(10) 2 5_666
Ce2 Ni2 Ni1 37.506(6) 5_666 5_666
Ce2 Ni2 Ni1 83.635(9) 5_656 5_666
Ni1 Ni2 Ni1 61.448(8) . 5_666
Ni2 Ni2 Ni1 62.143(7) 6_657 5_666
Ni2 Ni2 Ni1 150.828(4) 6_557 5_666
Ni2 Ni2 Ni1 61.019(4) 1_565 5_666
Ni2 Ni2 Ni1 118.981(3) 1_545 5_666
Ru1 Al1 Ni1 0.00(2) 2_565 2_565
Ru1 Al1 Ru1 108.75(3) 2_565 2
Ni1 Al1 Ru1 108.75(3) 2_565 2
Ru1 Al1 Ni1 108.75(3) 2_565 2
Ni1 Al1 Ni1 108.75(3) 2_565 2
Ru1 Al1 Ni1 0.000(14) 2 2
Ru1 Al1 Ni2 109.58(2) 2_565 .
Ni1 Al1 Ni2 109.58(2) 2_565 .
Ru1 Al1 Ni2 109.58(2) 2 .
Ni1 Al1 Ni2 109.58(2) 2 .
Ru1 Al1 Ru2 116.25(2) 2_565 6_657
Ni1 Al1 Ru2 116.25(2) 2_565 6_657
Ru1 Al1 Ru2 116.25(2) 2 6_657
Ni1 Al1 Ru2 116.25(2) 2 6_657
Ni2 Al1 Ru2 95.48(3) . 6_657
Ru1 Al1 Ni2 116.25(2) 2_565 6_657
Ni1 Al1 Ni2 116.25(2) 2_565 6_657
Ru1 Al1 Ni2 116.25(2) 2 6_657
Ni1 Al1 Ni2 116.25(2) 2 6_657
Ni2 Al1 Ni2 95.48(3) . 6_657
Ru2 Al1 Ni2 0.000(15) 6_657 6_657
Ru1 Al1 Al2 57.537(18) 2_565 6_557
Ni1 Al1 Al2 57.537(18) 2_565 6_557
Ru1 Al1 Al2 57.537(18) 2 6_557
Ni1 Al1 Al2 57.537(18) 2 6_557
Ni2 Al1 Al2 102.27(3) . 6_557
Ru2 Al1 Al2 162.25(4) 6_657 6_557
Ni2 Al1 Al2 162.25(4) 6_657 6_557
Ru1 Al1 Ce2 166.30(3) 2_565 5_656
Ni1 Al1 Ce2 166.30(3) 2_565 5_656
Ru1 Al1 Ce2 84.056(9) 2 5_656
Ni1 Al1 Ce2 84.056(9) 2 5_656
Ni2 Al1 Ce2 60.027(17) . 5_656
Ru2 Al1 Ce2 59.388(16) 6_657 5_656
Ni2 Al1 Ce2 59.388(16) 6_657 5_656
Al2 Al1 Ce2 130.76(2) 6_557 5_656
Ru1 Al1 Ce2 84.056(9) 2_565 5_666
Ni1 Al1 Ce2 84.056(9) 2_565 5_666
Ru1 Al1 Ce2 166.30(3) 2 5_666
Ni1 Al1 Ce2 166.30(3) 2 5_666
Ni2 Al1 Ce2 60.027(17) . 5_666
Ru2 Al1 Ce2 59.388(16) 6_657 5_666
Ni2 Al1 Ce2 59.388(16) 6_657 5_666
Al2 Al1 Ce2 130.76(2) 6_557 5_666
Ce2 Al1 Ce2 82.81(2) 5_656 5_666
Ru1 Al1 Ce2 115.36(3) 2_565 2
Ni1 Al1 Ce2 115.36(3) 2_565 2
Ru1 Al1 Ce2 52.541(13) 2 2
Ni1 Al1 Ce2 52.541(13) 2 2
Ni2 Al1 Ce2 58.101(16) . 2
Ru2 Al1 Ce2 127.48(2) 6_657 2
Ni2 Al1 Ce2 127.48(2) 6_657 2
Al2 Al1 Ce2 64.18(2) 6_557 2
Ce2 Al1 Ce2 68.159(11) 5_656 2
Ce2 Al1 Ce2 118.12(3) 5_666 2
Ni1 Al2 Ru1 112.53(2) . 5_666
Ni1 Al2 Ni1 112.53(2) . 5_666
Ru1 Al2 Ni1 0.00(2) 5_666 5_666
Ni1 Al2 Ru1 112.53(2) . 5_656
Ru1 Al2 Ru1 107.12(3) 5_666 5_656
Ni1 Al2 Ru1 107.12(3) 5_666 5_656
Ni1 Al2 Ni1 112.53(2) . 5_656
Ru1 Al2 Ni1 107.12(3) 5_666 5_656
Ni1 Al2 Ni1 107.12(3) 5_666 5_656
Ru1 Al2 Ni1 0.00(2) 5_656 5_656
Ni1 Al2 Ni2 102.91(3) . .
Ru1 Al2 Ni2 110.90(2) 5_666 .
Ni1 Al2 Ni2 110.90(2) 5_666 .
Ru1 Al2 Ni2 110.90(2) 5_656 .
Ni1 Al2 Ni2 110.90(2) 5_656 .
Ni1 Al2 Al1 152.33(4) . 6_657
Ru1 Al2 Al1 56.625(17) 5_666 6_657
Ni1 Al2 Al1 56.625(17) 5_666 6_657
Ru1 Al2 Al1 56.625(17) 5_656 6_657
Ni1 Al2 Al1 56.625(17) 5_656 6_657
Ni2 Al2 Al1 104.76(4) . 6_657
Ni1 Al2 Al2 57.00(3) . 5_656
Ru1 Al2 Al2 127.54(5) 5_666 5_656
Ni1 Al2 Al2 127.54(5) 5_666 5_656
Ru1 Al2 Al2 55.535(18) 5_656 5_656
Ni1 Al2 Al2 55.535(18) 5_656 5_656
Ni2 Al2 Al2 121.55(3) . 5_656
Al1 Al2 Al2 106.92(4) 6_657 5_656
Ni1 Al2 Al2 57.00(3) . 5_666
Ru1 Al2 Al2 55.535(18) 5_666 5_666
Ni1 Al2 Al2 55.535(18) 5_666 5_666
Ru1 Al2 Al2 127.54(5) 5_656 5_666
Ni1 Al2 Al2 127.54(5) 5_656 5_666
Ni2 Al2 Al2 121.55(3) . 5_666
Al1 Al2 Al2 106.92(4) 6_657 5_666
Al2 Al2 Al2 93.85(5) 5_656 5_666
Ni1 Al2 Ce1 86.25(3) . 6_656
Ru1 Al2 Ce1 64.672(18) 5_666 6_656
Ni1 Al2 Ce1 64.672(18) 5_666 6_656
Ru1 Al2 Ce1 64.672(18) 5_656 6_656
Ni1 Al2 Ce1 64.672(18) 5_656 6_656
Ni2 Al2 Ce1 170.84(3) . 6_656
Al1 Al2 Ce1 66.08(3) 6_657 6_656
Al2 Al2 Ce1 63.47(3) 5_656 6_656
Al2 Al2 Ce1 63.47(3) 5_666 6_656

loop_
_geom_bond_atom_site_label_1
_geom_bond_atom_site_label_2
_geom_bond_distance
_geom_bond_site_symmetry_2
Ce1 Ru2 2.9120(3) 2_564
Ce1 Ni2 2.9120(3) 2_564
Ce1 Ru2 2.9120(3) 2_554
Ce1 Ni2 2.9120(3) 2_554
Ce1 Ru1 3.0637(4) 6_656
Ce1 Ni1 3.0637(4) 6_656
Ce1 Ru1 3.1302(3) 2_554
Ce1 Ni1 3.1302(3) 2_554
Ce1 Ru1 3.1302(3) 2_564
Ce1 Ni1 3.1302(3) 2_564
Ce1 Al2 3.1804(8) 6_556
Ce1 Al2 3.1901(6) 2_554
Ce1 Al2 3.1901(6) 2_564
Ce1 Al1 3.2811(9) 1_554
Ce1 Al1 3.2977(7) 5_666
Ce1 Al1 3.2977(7) 5_656
Ce1 Ce1 3.4800(3) 5_665
Ce1 Ce1 3.4800(3) 5_655
Ce1 Ce2 3.5377(3) .
Ce1 Ce2 3.6310(3) 6_556
Ce1 Ni1 3.9477(4) 6_556
Ce1 Ce1 4.1826(2) 1_545
Ce1 Ce1 4.1826(2) 1_565
Ce2 Ni1 2.6669(4) .
Ce2 Ru2 2.9565(3) 2_554
Ce2 Ni2 2.9565(3) 2_554
Ce2 Ru2 2.9565(3) 2_564
Ce2 Ni2 2.9565(3) 2_564
Ce2 Ru2 2.9696(3) 5_666
Ce2 Ni2 2.9696(3) 5_666
Ce2 Ru2 2.9696(3) 5_656
Ce2 Ni2 2.9696(3) 5_656
Ce2 Al1 3.1622(7) 5_656
Ce2 Al1 3.1622(7) 5_666
Ce2 Al2 3.2603(7) 5_666
Ce2 Al2 3.2603(7) 5_656
Ce2 Al1 3.2800(7) 2_554
Ce2 Al1 3.2800(7) 2_564
Ce2 Ce2 3.61112(17) 6_656
Ce2 Ce2 3.61116(17) 6_556
Ce2 Ce1 3.6310(3) 6_656
Ce2 Ni1 3.8644(4) 6_656
Ce2 Ce2 4.1826(2) 1_565
Ce2 Ce2 4.1826(2) 1_545
Ni1 Al2 2.5556(9) .
Ni1 Al1 2.5729(6) 2_554
Ni1 Al1 2.5729(6) 2_564
Ni1 Al2 2.5995(5) 5_666
Ni1 Al2 2.5995(5) 5_656
Ni1 Ce1 3.0637(4) 6_556
Ni1 Ce1 3.1303(3) 2_565
Ni1 Ce1 3.1303(3) 2
Ni1 Ce2 3.8644(4) 6_556
Ni1 Ce1 3.9477(4) 6_656
Ni1 Ni2 4.0645(5) .
Ni1 Ni1 4.1826(2) 1_545
Ni1 Ni1 4.1826(2) 1_565
Ni1 Ni1 4.2872(6) 5_666
Ni2 Al2 2.6408(9) .
Ni2 Al1 2.7265(10) .
Ni2 Al1 2.7653(9) 6_557
Ni2 Ce1 2.9120(3) 2
Ni2 Ce1 2.9120(3) 2_565
Ni2 Ce2 2.9565(3) 2_565
Ni2 Ce2 2.9565(3) 2
Ni2 Ce2 2.9696(3) 5_666
Ni2 Ce2 2.9696(3) 5_656
Ni2 Ni2 4.0647(4) 6_657
Ni2 Ni2 4.0647(4) 6_557
Ni2 Ni2 4.1826(2) 1_565
Ni2 Ni2 4.1826(2) 1_545
Ni2 Ni1 4.3162(4) 5_666
Al1 Ru1 2.5729(6) 2_565
Al1 Ni1 2.5729(6) 2_565
Al1 Ru1 2.5729(6) 2
Al1 Ni1 2.5729(6) 2
Al1 Ru2 2.7654(9) 6_657
Al1 Ni2 2.7654(9) 6_657
Al1 Al2 2.8110(12) 6_557
Al1 Ce2 3.1622(7) 5_656
Al1 Ce2 3.1622(7) 5_666
Al1 Ce2 3.2800(7) 2
Al2 Ru1 2.5995(5) 5_666
Al2 Ni1 2.5995(5) 5_666
Al2 Ru1 2.5995(5) 5_656
Al2 Ni1 2.5995(5) 5_656
Al2 Al1 2.8110(12) 6_657
Al2 Al2 2.8630(12) 5_656
Al2 Al2 2.8630(12) 5_666
Al2 Ce1 3.1805(8) 6_656
